data_2238228
loop_
_publ_author_name
'Bai, Shu-Yuan'
'Shen, Hong'
'Han, Xin-Yi'
'Lv, Ling-Jie'
'Wang, Hai-Bo'

_publ_section_title
;
 8-[(3-Phenyl-1,2,4-oxadiazol-5-yl)methoxy]quinoline monohydrate
;
_journal_coeditor_code PV2633
_journal_issue 7
_journal_name_full 'Acta Crystallographica Section E'
_journal_page_first o1034
_journal_paper_doi 10.1107/S1600536813014529
_journal_volume 69
_journal_year 2013
_chemical_formula_iupac 'C18 H13 N3 O2, H2 O'
_chemical_formula_moiety 'C18 H13 N3 O2, H2 O'
_chemical_formula_sum 'C18 H15 N3 O3'
_chemical_formula_weight 321.33
_chemical_melting_point 438
_chemical_name_systematic
;
8-[(3-Phenyl-1,2,4-oxadiazol-5-yl)methoxy]quinoline monohydrate
;
_space_group_IT_number 14
_symmetry_cell_setting monoclinic
_symmetry_space_group_name_Hall '-P 2yn'
_symmetry_space_group_name_H-M 'P 1 21/n 1'
_atom_sites_solution_hydrogens geom
_atom_sites_solution_primary direct
_atom_sites_solution_secondary difmap
_audit_creation_method SHELXL-97
_cell_angle_alpha 90.00
_cell_angle_beta 95.33(3)
_cell_angle_gamma 90.00
_cell_formula_units_Z 4
_cell_length_a 7.0430(14)
_cell_length_b 7.5800(15)
_cell_length_c 29.114(6)
_cell_measurement_reflns_used 25
_cell_measurement_temperature 293(2)
_cell_measurement_theta_max 13
_cell_measurement_theta_min 9
_cell_volume 1547.6(5)
_computing_cell_refinement 'CAD-4 EXPRESS (Enraf--Nonius, 1994)'
_computing_data_collection 'CAD-4 EXPRESS (Enraf--Nonius, 1994)'
_computing_data_reduction 'XCAD4 (Harms & Wocadlo, 1995)'
_computing_molecular_graphics 'SHELXTL (Sheldrick, 2008)'
_computing_publication_material 'PLATON (Spek, 2009)'
_computing_structure_refinement 'SHELXL97 (Sheldrick, 2008)'
_computing_structure_solution 'SHELXS97 (Sheldrick, 2008)'
_diffrn_ambient_temperature 293(2)
_diffrn_measured_fraction_theta_full 1.000
_diffrn_measured_fraction_theta_max 1.000
_diffrn_measurement_device_type 'Enraf--Nonius CAD-4'
_diffrn_measurement_method \w/2\q
_diffrn_radiation_monochromator graphite
_diffrn_radiation_source 'fine-focus sealed tube'
_diffrn_radiation_type MoK\a
_diffrn_radiation_wavelength 0.71073
_diffrn_reflns_av_R_equivalents 0.0248
_diffrn_reflns_av_sigmaI/netI 0.0531
_diffrn_reflns_limit_h_max 8
_diffrn_reflns_limit_h_min 0
_diffrn_reflns_limit_k_max 9
_diffrn_reflns_limit_k_min 0
_diffrn_reflns_limit_l_max 34
_diffrn_reflns_limit_l_min -35
_diffrn_reflns_number 3101
_diffrn_reflns_theta_full 25.37
_diffrn_reflns_theta_max 25.37
_diffrn_reflns_theta_min 1.40
_diffrn_standards_decay_% 1
_diffrn_standards_interval_count 200
_diffrn_standards_interval_time 120
_diffrn_standards_number 3
_exptl_absorpt_coefficient_mu 0.096
_exptl_absorpt_correction_T_max 0.9904
_exptl_absorpt_correction_T_min 0.9715
_exptl_absorpt_correction_type psi-scan
_exptl_absorpt_process_details '(North <i>et al.</i>, 1968)'
_exptl_crystal_colour colourless
_exptl_crystal_density_diffrn 1.379
_exptl_crystal_density_method 'not measured'
_exptl_crystal_description block
_exptl_crystal_F_000 672
_exptl_crystal_size_max .30
_exptl_crystal_size_mid .20
_exptl_crystal_size_min .10
_refine_diff_density_max 0.152
_refine_diff_density_min -0.153
_refine_ls_extinction_method none
_refine_ls_goodness_of_fit_ref 0.954
_refine_ls_hydrogen_treatment mixed
_refine_ls_matrix_type full
_refine_ls_number_parameters 223
_refine_ls_number_reflns 2853
_refine_ls_number_restraints 0
_refine_ls_restrained_S_all 0.954
_refine_ls_R_factor_all 0.1069
_refine_ls_R_factor_gt 0.0521
_refine_ls_shift/su_max 0.000
_refine_ls_shift/su_mean 0.000
_refine_ls_structure_factor_coef Fsqd
_refine_ls_weighting_details 'calc w=1/[\s^2^(Fo^2^)+(0.0700P)^2^] where P=(Fo^2^+2Fc^2^)/3'
_refine_ls_weighting_scheme calc
_refine_ls_wR_factor_gt 0.1219
_refine_ls_wR_factor_ref 0.1438
_reflns_number_gt 1608
_reflns_number_total 2853
_reflns_threshold_expression I>2sigma(I)
_cod_data_source_file pv2633.cif
_cod_data_source_block I
_cod_original_sg_symbol_H-M 'P 21/n'
_cod_database_code 2238228
_cod_database_fobs_code 2238228

loop_
_symmetry_equiv_pos_as_xyz
'x, y, z'
'-x+1/2, y+1/2, -z+1/2'
'-x, -y, -z'
'x-1/2, -y-1/2, z-1/2'

loop_
_atom_site_type_symbol
_atom_site_label
_atom_site_fract_x
_atom_site_fract_y
_atom_site_fract_z
_atom_site_U_iso_or_equiv
_atom_site_adp_type
_atom_site_calc_flag
_atom_site_refinement_flags
_atom_site_occupancy
_atom_site_symmetry_multiplicity
O O1 0.1455(2) 0.5455(3) 0.39671(7) 0.0669(6) Uani d . 1 1
O O2 0.4113(2) 0.7022(2) 0.49830(6) 0.0521(5) Uani d . 1 1
N N1 0.2012(3) 0.5612(3) 0.35162(8) 0.0684(7) Uani d . 1 1
N N2 0.4312(3) 0.6622(3) 0.40388(7) 0.0484(6) Uani d . 1 1
N N3 0.7080(3) 0.8663(3) 0.54211(7) 0.0501(6) Uani d . 1 1
C C1 0.3907(5) 0.7139(5) 0.27655(11) 0.0791(10) Uani d . 1 1
H H1B 0.2625 0.6855 0.2702 0.095 Uiso calc R 1 1
C C2 0.4931(7) 0.7816(5) 0.24221(11) 0.0948(12) Uani d . 1 1
H H2B 0.4325 0.8006 0.2129 0.114 Uiso calc R 1 1
C C3 0.6821(6) 0.8209(5) 0.25099(12) 0.0874(11) Uani d . 1 1
H H3B 0.7491 0.8687 0.2279 0.105 Uiso calc R 1 1
C C4 0.7724(5) 0.7900(5) 0.29354(11) 0.0843(11) Uani d . 1 1
H H4A 0.9022 0.8128 0.2991 0.101 Uiso calc R 1 1
C C5 0.6733(4) 0.7253(4) 0.32851(10) 0.0694(9) Uani d . 1 1
H H5A 0.7360 0.7061 0.3576 0.083 Uiso calc R 1 1
C C6 0.4811(4) 0.6888(3) 0.32043(9) 0.0550(7) Uani d . 1 1
C C7 0.3704(4) 0.6317(4) 0.35832(9) 0.0518(7) Uani d . 1 1
C C8 0.2890(3) 0.6098(3) 0.42497(9) 0.0478(7) Uani d . 1 1
C C9 0.2552(3) 0.6131(4) 0.47439(9) 0.0507(7) Uani d . 1 1
H H9A 0.1371 0.6743 0.4785 0.061 Uiso calc R 1 1
H H9B 0.2462 0.4937 0.4860 0.061 Uiso calc R 1 1
C C10 0.4014(3) 0.7312(3) 0.54418(9) 0.0446(6) Uani d . 1 1
C C11 0.5607(3) 0.8199(3) 0.56692(9) 0.0436(6) Uani d . 1 1
C C12 0.8557(4) 0.9462(4) 0.56418(10) 0.0587(8) Uani d . 1 1
H H12A 0.9559 0.9794 0.5474 0.070 Uiso calc R 1 1
C C13 0.8705(4) 0.9839(4) 0.61116(11) 0.0652(8) Uani d . 1 1
H H13A 0.9782 1.0402 0.6251 0.078 Uiso calc R 1 1
C C14 0.7261(4) 0.9374(4) 0.63636(10) 0.0639(8) Uani d . 1 1
H H14A 0.7340 0.9610 0.6678 0.077 Uiso calc R 1 1
C C15 0.5641(4) 0.8531(3) 0.61456(9) 0.0496(7) Uani d . 1 1
C C16 0.4096(4) 0.7993(4) 0.63873(10) 0.0627(8) Uani d . 1 1
H H16A 0.4103 0.8221 0.6701 0.075 Uiso calc R 1 1
C C17 0.2598(4) 0.7139(4) 0.61586(10) 0.0627(8) Uani d . 1 1
H H17A 0.1585 0.6781 0.6320 0.075 Uiso calc R 1 1
C C18 0.2546(4) 0.6787(3) 0.56860(10) 0.0527(7) Uani d . 1 1
H H18A 0.1508 0.6194 0.5537 0.063 Uiso calc R 1 1
O O1W 0.8011(3) 0.7785(4) 0.45314(8) 0.0770(7) Uani d . 1 1
H H1W 0.709(6) 0.747(5) 0.4376(13) 0.116 Uiso d . 1 1
H H2W 0.770(5) 0.810(5) 0.4781(14) 0.116 Uiso d . 1 1

loop_
_atom_site_aniso_label
_atom_site_aniso_U_11
_atom_site_aniso_U_22
_atom_site_aniso_U_33
_atom_site_aniso_U_12
_atom_site_aniso_U_13
_atom_site_aniso_U_23
O1 0.0498(11) 0.0858(15) 0.0641(13) -0.0154(11) -0.0007(10) -0.0105(11)
O2 0.0398(9) 0.0638(12) 0.0531(11) -0.0111(9) 0.0062(8) -0.0030(9)
N1 0.0558(15) 0.0858(19) 0.0621(17) -0.0069(14) -0.0027(12) -0.0117(14)
N2 0.0456(12) 0.0520(14) 0.0465(13) -0.0002(11) -0.0010(10) 0.0055(10)
N3 0.0407(12) 0.0477(13) 0.0628(15) -0.0052(11) 0.0094(11) -0.0013(11)
C1 0.084(2) 0.095(3) 0.055(2) 0.007(2) -0.0086(18) -0.0022(18)
C2 0.136(4) 0.100(3) 0.047(2) 0.013(3) 0.000(2) 0.0069(19)
C3 0.125(3) 0.083(3) 0.058(2) -0.009(2) 0.025(2) -0.0040(19)
C4 0.093(2) 0.103(3) 0.060(2) -0.021(2) 0.0226(19) -0.008(2)
C5 0.072(2) 0.086(2) 0.0511(18) -0.0084(18) 0.0096(15) -0.0025(16)
C6 0.0674(18) 0.0506(17) 0.0458(16) 0.0046(15) -0.0015(14) -0.0047(13)
C7 0.0496(16) 0.0559(17) 0.0480(17) 0.0047(14) -0.0057(13) -0.0052(13)
C8 0.0388(14) 0.0489(16) 0.0543(17) 0.0007(13) -0.0035(13) 0.0024(13)
C9 0.0319(13) 0.0548(17) 0.0644(18) -0.0057(13) -0.0010(12) 0.0031(14)
C10 0.0417(14) 0.0441(15) 0.0484(15) 0.0021(12) 0.0070(12) 0.0027(12)
C11 0.0392(14) 0.0393(14) 0.0530(16) 0.0044(12) 0.0075(12) 0.0026(12)
C12 0.0444(16) 0.0544(18) 0.077(2) -0.0062(14) 0.0029(14) -0.0024(16)
C13 0.0529(17) 0.064(2) 0.075(2) 0.0011(16) -0.0135(16) -0.0144(17)
C14 0.0683(19) 0.063(2) 0.0590(18) 0.0127(17) -0.0046(16) -0.0103(16)
C15 0.0479(15) 0.0474(16) 0.0530(17) 0.0067(13) 0.0016(13) -0.0006(13)
C16 0.071(2) 0.070(2) 0.0493(16) 0.0152(17) 0.0170(15) 0.0014(15)
C17 0.0569(18) 0.071(2) 0.063(2) 0.0039(16) 0.0227(15) 0.0065(16)
C18 0.0430(14) 0.0549(17) 0.0615(18) -0.0011(13) 0.0124(13) 0.0059(14)
O1W 0.0487(12) 0.1114(19) 0.0729(16) -0.0250(13) 0.0159(11) -0.0162(14)

loop_
_atom_type_symbol
_atom_type_description
_atom_type_scat_dispersion_real
_atom_type_scat_dispersion_imag
_atom_type_scat_source
C C 0.0033 0.0016 'International Tables Vol C Tables 4.2.6.8 and 6.1.1.4'
H H 0.0000 0.0000 'International Tables Vol C Tables 4.2.6.8 and 6.1.1.4'
N N 0.0061 0.0033 'International Tables Vol C Tables 4.2.6.8 and 6.1.1.4'
O O 0.0106 0.0060 'International Tables Vol C Tables 4.2.6.8 and 6.1.1.4'

loop_
_geom_angle_atom_site_label_1
_geom_angle_atom_site_label_2
_geom_angle_atom_site_label_3
_geom_angle
C8 O1 N1 106.44(19)
C10 O2 C9 116.82(19)
C7 N1 O1 103.0(2)
C8 N2 C7 102.9(2)
C12 N3 C11 117.7(2)
C2 C1 C6 119.4(3)
C2 C1 H1B 120.3
C6 C1 H1B 120.3
C3 C2 C1 120.7(3)
C3 C2 H2B 119.7
C1 C2 H2B 119.7
C4 C3 C2 119.9(4)
C4 C3 H3B 120.0
C2 C3 H3B 120.0
C3 C4 C5 120.6(4)
C3 C4 H4A 119.7
C5 C4 H4A 119.7
C4 C5 C6 120.1(3)
C4 C5 H5A 119.9
C6 C5 H5A 119.9
C5 C6 C1 119.2(3)
C5 C6 C7 120.7(2)
C1 C6 C7 120.0(3)
N1 C7 N2 114.3(3)
N1 C7 C6 123.2(2)
N2 C7 C6 122.3(2)
N2 C8 O1 113.4(2)
N2 C8 C9 131.5(2)
O1 C8 C9 115.1(2)
O2 C9 C8 107.3(2)
O2 C9 H9A 110.2
C8 C9 H9A 110.2
O2 C9 H9B 110.2
C8 C9 H9B 110.2
H9A C9 H9B 108.5
O2 C10 C18 125.0(2)
O2 C10 C11 115.1(2)
C18 C10 C11 119.9(3)
N3 C11 C15 122.1(2)
N3 C11 C10 118.9(2)
C15 C11 C10 119.0(2)
N3 C12 C13 123.8(3)
N3 C12 H12A 118.1
C13 C12 H12A 118.1
C14 C13 C12 119.2(3)
C14 C13 H13A 120.4
C12 C13 H13A 120.4
C13 C14 C15 119.5(3)
C13 C14 H14A 120.3
C15 C14 H14A 120.3
C14 C15 C11 117.7(3)
C14 C15 C16 122.5(3)
C11 C15 C16 119.8(3)
C17 C16 C15 119.6(3)
C17 C16 H16A 120.2
C15 C16 H16A 120.2
C16 C17 C18 121.4(3)
C16 C17 H17A 119.3
C18 C17 H17A 119.3
C10 C18 C17 120.3(3)
C10 C18 H18A 119.9
C17 C18 H18A 119.9
H1W O1W H2W 109(4)

loop_
_geom_bond_atom_site_label_1
_geom_bond_atom_site_label_2
_geom_bond_distance
O1 C8 1.335(3)
O1 N1 1.410(3)
O2 C10 1.362(3)
O2 C9 1.417(3)
N1 C7 1.304(3)
N2 C8 1.285(3)
N2 C7 1.375(3)
N3 C12 1.318(3)
N3 C11 1.364(3)
C1 C2 1.385(5)
C1 C6 1.387(4)
C1 H1B 0.9300
C2 C3 1.365(5)
C2 H2B 0.9300
C3 C4 1.359(5)
C3 H3B 0.9300
C4 C5 1.377(4)
C4 H4A 0.9300
C5 C6 1.380(4)
C5 H5A 0.9300
C6 C7 1.473(4)
C8 C9 1.480(3)
C9 H9A 0.9700
C9 H9B 0.9700
C10 C18 1.367(3)
C10 C11 1.418(3)
C11 C15 1.408(3)
C12 C13 1.392(4)
C12 H12A 0.9300
C13 C14 1.355(4)
C13 H13A 0.9300
C14 C15 1.406(4)
C14 H14A 0.9300
C15 C16 1.410(4)
C16 C17 1.358(4)
C16 H16A 0.9300
C17 C18 1.399(4)
C17 H17A 0.9300
C18 H18A 0.9300
O1W H1W 0.79(4)
O1W H2W 0.81(4)

loop_
_geom_hbond_atom_site_label_D
_geom_hbond_atom_site_label_H
_geom_hbond_atom_site_label_A
_geom_hbond_site_symmetry_A
_geom_hbond_distance_DH
_geom_hbond_distance_HA
_geom_hbond_distance_DA
_geom_hbond_angle_DHA
_geom_hbond_publ_flag
O1W H1W N2 . 0.79(4) 2.20(4) 2.988(3) 171(4) yes
O1W H2W N3 . 0.81(4) 2.00(4) 2.810(3) 174(4) yes
C9 H9A O1W 1_455 0.97 2.54 3.437(3) 154 yes
C12 H12A O1W 3_776 0.93 2.51 3.268(4) 139 yes

loop_
_geom_torsion_atom_site_label_1
_geom_torsion_atom_site_label_2
_geom_torsion_atom_site_label_3
_geom_torsion_atom_site_label_4
_geom_torsion
C8 O1 N1 C7 0.3(3)
C6 C1 C2 C3 1.1(6)
C1 C2 C3 C4 1.4(6)
C2 C3 C4 C5 -2.4(6)
C3 C4 C5 C6 0.9(5)
C4 C5 C6 C1 1.6(5)
C4 C5 C6 C7 -175.6(3)
C2 C1 C6 C5 -2.6(5)
C2 C1 C6 C7 174.6(3)
O1 N1 C7 N2 0.6(3)
O1 N1 C7 C6 -174.3(2)
C8 N2 C7 N1 -1.2(3)
C8 N2 C7 C6 173.7(2)
C5 C6 C7 N1 -165.4(3)
C1 C6 C7 N1 17.5(4)
C5 C6 C7 N2 20.2(4)
C1 C6 C7 N2 -157.0(3)
C7 N2 C8 O1 1.4(3)
C7 N2 C8 C9 -176.7(3)
N1 O1 C8 N2 -1.1(3)
N1 O1 C8 C9 177.3(2)
C10 O2 C9 C8 175.3(2)
N2 C8 C9 O2 4.4(4)
O1 C8 C9 O2 -173.7(2)
C9 O2 C10 C18 1.0(4)
C9 O2 C10 C11 179.7(2)
C12 N3 C11 C15 -0.6(4)
C12 N3 C11 C10 -179.0(2)
O2 C10 C11 N3 -0.7(3)
C18 C10 C11 N3 178.1(2)
O2 C10 C11 C15 -179.1(2)
C18 C10 C11 C15 -0.3(4)
C11 N3 C12 C13 0.7(4)
N3 C12 C13 C14 -0.2(4)
C12 C13 C14 C15 -0.3(4)
C13 C14 C15 C11 0.4(4)
C13 C14 C15 C16 179.2(3)
N3 C11 C15 C14 0.1(4)
C10 C11 C15 C14 178.4(2)
N3 C11 C15 C16 -178.8(2)
C10 C11 C15 C16 -0.4(4)
C14 C15 C16 C17 -178.1(3)
C11 C15 C16 C17 0.8(4)
C15 C16 C17 C18 -0.3(4)
O2 C10 C18 C17 179.4(2)
C11 C10 C18 C17 0.7(4)
C16 C17 C18 C10 -0.4(4)
